data_2240259
loop_
_publ_author_name
'Plutenko, Maxym O.'
'Lampeka, Rostislav D.'
'Haukka, Matti'
'Nordlander, Ebbe'

_publ_section_title
;
 Crystal structure of
 2-hydroxyimino-2-(pyridin-2-yl)-<i>N</i>'-[1-(pyridin-2-yl)ethylidene]acetohydrazide
;
_journal_coeditor_code SU5024
_journal_issue 12
_journal_name_full 'Acta Crystallographica Section E'
_journal_page_first 584
_journal_page_last 586
_journal_paper_doi 10.1107/S1600536814025793
_journal_volume 70
_journal_year 2014
_chemical_formula_iupac 'C14 H13 N5 O2'
_chemical_formula_moiety 'C14 H13 N5 O2'
_chemical_formula_sum 'C14 H13 N5 O2'
_chemical_formula_weight 283.29
_chemical_name_systematic 2-Hydroxyimino-2-(pyridin-2-yl)-<i>N</i>'-[1-(pyridin-2-yl)ethylidene]acetohydrazide
_space_group_IT_number 14
_symmetry_cell_setting monoclinic
_symmetry_space_group_name_Hall '-P 2yn'
_symmetry_space_group_name_H-M 'P 1 21/n 1'
_atom_sites_solution_hydrogens geom
_atom_sites_solution_primary direct
_atom_sites_solution_secondary difmap
_audit_creation_method SHELXL-97
_cell_angle_alpha 90.00
_cell_angle_beta 105.016(3)
_cell_angle_gamma 90.00
_cell_formula_units_Z 4
_cell_length_a 11.4319(9)
_cell_length_b 9.3598(4)
_cell_length_c 12.4297(9)
_cell_measurement_reflns_used 12859
_cell_measurement_temperature 123(2)
_cell_measurement_theta_max 27.48
_cell_measurement_theta_min 1.00
_cell_volume 1284.57(15)
_computing_cell_refinement
;
SAINT (Bruker, 2010)
;
_computing_data_collection
;
APEX2 (Bruker, 2010)
;
_computing_data_reduction
;
SAINT (Bruker, 2010)
;
_computing_molecular_graphics
;
DIAMOND (Brandenburg, 2008)
;
_computing_publication_material
;
SHELXL97 (Sheldrick, 2008) and PLATON (Spek, 2009)
;
_computing_structure_refinement
;
SHELXL97 (Sheldrick, 2008)
;
_computing_structure_solution
;
SHELXS97 (Sheldrick, 2008)
;
_diffrn_ambient_temperature 123(2)
_diffrn_detector_area_resol_mean 16
_diffrn_measured_fraction_theta_full 0.984
_diffrn_measured_fraction_theta_max 0.958
_diffrn_measurement_device '62mm x 62mm CCD camera on \k-goniostat'
_diffrn_measurement_device_type 'Bruker Kappa APEXII CCD'
_diffrn_measurement_method '\f scans and \w scans with \k offset'
_diffrn_radiation_monochromator 'horizontally mounted graphite crystal'
_diffrn_radiation_source 'fine-focus sealed tube'
_diffrn_radiation_type MoK\a
_diffrn_radiation_wavelength 0.71073
_diffrn_reflns_av_R_equivalents 0.0321
_diffrn_reflns_av_sigmaI/netI 0.0421
_diffrn_reflns_limit_h_max 7
_diffrn_reflns_limit_h_min -14
_diffrn_reflns_limit_k_max 12
_diffrn_reflns_limit_k_min -11
_diffrn_reflns_limit_l_max 16
_diffrn_reflns_limit_l_min -13
_diffrn_reflns_number 7900
_diffrn_reflns_theta_full 25.00
_diffrn_reflns_theta_max 27.55
_diffrn_reflns_theta_min 3.56
_exptl_absorpt_coefficient_mu 0.103
_exptl_absorpt_correction_T_max 0.9860
_exptl_absorpt_correction_T_min 0.9725
_exptl_absorpt_correction_type multi-scan
_exptl_absorpt_process_details
;
(SADABS; Sheldrick, 1996)
;
_exptl_crystal_colour colourless
_exptl_crystal_density_diffrn 1.465
_exptl_crystal_density_method 'not measured'
_exptl_crystal_description block
_exptl_crystal_F_000 592
_exptl_crystal_size_max 0.27
_exptl_crystal_size_mid 0.15
_exptl_crystal_size_min 0.14
_refine_diff_density_max 0.325
_refine_diff_density_min -0.220
_refine_ls_extinction_method none
_refine_ls_goodness_of_fit_ref 1.047
_refine_ls_hydrogen_treatment mixed
_refine_ls_matrix_type full
_refine_ls_number_parameters 196
_refine_ls_number_reflns 2850
_refine_ls_number_restraints 0
_refine_ls_restrained_S_all 1.047
_refine_ls_R_factor_all 0.0629
_refine_ls_R_factor_gt 0.0440
_refine_ls_shift/su_max 0.000
_refine_ls_shift/su_mean 0.000
_refine_ls_structure_factor_coef Fsqd
_refine_ls_weighting_details 'calc w=1/[\s^2^(Fo^2^)+(0.0444P)^2^+0.5602P] where P=(Fo^2^+2Fc^2^)/3'
_refine_ls_weighting_scheme calc
_refine_ls_wR_factor_gt 0.1033
_refine_ls_wR_factor_ref 0.1152
_reflns_number_gt 2226
_reflns_number_total 2850
_reflns_threshold_expression I>2sigma(I)
_cod_data_source_file su5024sup1.cif
_cod_data_source_block I
_cod_original_sg_symbol_H-M 'P 21/n'
_cod_database_code 2240259
_cod_database_fobs_code 2240259

loop_
_symmetry_equiv_pos_as_xyz
'x, y, z'
'-x+1/2, y+1/2, -z+1/2'
'-x, -y, -z'
'x-1/2, -y-1/2, z-1/2'

loop_
_atom_site_type_symbol
_atom_site_label
_atom_site_fract_x
_atom_site_fract_y
_atom_site_fract_z
_atom_site_U_iso_or_equiv
_atom_site_adp_type
_atom_site_calc_flag
_atom_site_refinement_flags
_atom_site_occupancy
_atom_site_symmetry_multiplicity
O O1 0.53771(10) 0.81661(11) 0.01882(9) 0.0275(3) Uani d . 1 1
H H1 0.547(2) 0.873(3) -0.0406(19) 0.061(7) Uiso d . 1 1
O O2 0.41325(12) 1.10609(11) 0.18548(9) 0.0365(3) Uani d . 1 1
N N1 0.42020(13) 0.68309(13) 0.29508(10) 0.0269(3) Uani d . 1 1
N N2 0.49655(12) 0.91005(12) 0.08547(10) 0.0227(3) Uani d . 1 1
N N3 0.39671(12) 0.95674(13) 0.32531(10) 0.0217(3) Uani d . 1 1
H H3 0.3983(18) 0.865(2) 0.3433(16) 0.045(6) Uiso d . 1 1
N N4 0.36523(11) 1.06522(12) 0.38730(9) 0.0211(3) Uani d . 1 1
N N5 0.27415(12) 1.10442(13) 0.63724(10) 0.0249(3) Uani d . 1 1
C C1 0.40835(17) 0.54907(16) 0.32784(14) 0.0332(4) Uani d . 1 1
H H1A 0.3841 0.5347 0.3946 0.040 Uiso calc R 1 1
C C2 0.42966(11) 0.43023(11) 0.26956(9) 0.0279(3) Uani d . 1 1
H H2 0.4195 0.3363 0.2946 0.033 Uiso calc R 1 1
C C3 0.46609(11) 0.45322(11) 0.17415(9) 0.0261(3) Uani d R 1 1
H H3A 0.4818 0.3742 0.1320 0.031 Uiso calc R 1 1
C C4 0.48006(15) 0.59117(15) 0.13888(12) 0.0258(3) Uani d . 1 1
H H4 0.5061 0.6074 0.0732 0.031 Uiso calc R 1 1
C C5 0.45529(13) 0.70606(14) 0.20141(11) 0.0196(3) Uani d . 1 1
C C6 0.46209(13) 0.85875(14) 0.16827(11) 0.0198(3) Uani d . 1 1
C C7 0.42130(14) 0.98666(14) 0.22744(12) 0.0225(3) Uani d . 1 1
C C8 0.33284(13) 1.02516(14) 0.47426(11) 0.0206(3) Uani d . 1 1
C C9 0.32455(16) 0.87266(15) 0.50997(13) 0.0282(4) Uani d . 1 1
H H9A 0.2782 0.8166 0.4466 0.042 Uiso calc R 1 1
H H9B 0.2838 0.8694 0.5702 0.042 Uiso calc R 1 1
H H9C 0.4062 0.8327 0.5363 0.042 Uiso calc R 1 1
C C10 0.30190(13) 1.14279(14) 0.54298(11) 0.0200(3) Uani d . 1 1
C C11 0.30120(14) 1.28513(15) 0.50943(12) 0.0253(3) Uani d . 1 1
H H11 0.3217 1.3094 0.4424 0.030 Uiso calc R 1 1
C C12 0.27019(15) 1.39034(16) 0.57523(13) 0.0281(3) Uani d . 1 1
H H12 0.2690 1.4879 0.5539 0.034 Uiso calc R 1 1
C C13 0.24098(14) 1.35182(16) 0.67237(12) 0.0257(3) Uani d . 1 1
H H13 0.2188 1.4216 0.7190 0.031 Uiso calc R 1 1
C C14 0.24502(15) 1.20881(16) 0.69948(12) 0.0275(3) Uani d . 1 1
H H14 0.2259 1.1824 0.7667 0.033 Uiso calc R 1 1

loop_
_atom_site_aniso_label
_atom_site_aniso_U_11
_atom_site_aniso_U_22
_atom_site_aniso_U_33
_atom_site_aniso_U_12
_atom_site_aniso_U_13
_atom_site_aniso_U_23
O1 0.0449(7) 0.0188(5) 0.0253(6) 0.0028(4) 0.0206(5) -0.0006(4)
O2 0.0691(9) 0.0166(5) 0.0338(6) 0.0044(5) 0.0315(6) 0.0034(4)
N1 0.0415(8) 0.0172(6) 0.0263(6) 0.0000(5) 0.0165(6) -0.0005(5)
N2 0.0321(7) 0.0180(6) 0.0197(6) 0.0003(5) 0.0100(5) -0.0028(4)
N3 0.0323(7) 0.0147(6) 0.0213(6) 0.0013(5) 0.0128(5) -0.0003(4)
N4 0.0278(7) 0.0173(6) 0.0203(6) 0.0010(5) 0.0102(5) -0.0027(4)
N5 0.0344(7) 0.0215(6) 0.0219(6) -0.0003(5) 0.0126(6) -0.0005(5)
C1 0.0550(11) 0.0207(7) 0.0314(8) -0.0003(7) 0.0247(8) 0.0026(6)
C2 0.0387(9) 0.0165(7) 0.0310(8) -0.0002(6) 0.0136(7) 0.0024(6)
C3 0.0354(9) 0.0177(7) 0.0276(8) 0.0000(6) 0.0124(7) -0.0035(5)
C4 0.0372(9) 0.0196(7) 0.0242(7) -0.0003(6) 0.0143(7) -0.0020(5)
C5 0.0218(7) 0.0174(7) 0.0199(6) -0.0007(5) 0.0062(5) -0.0001(5)
C6 0.0251(7) 0.0165(7) 0.0192(7) -0.0003(5) 0.0080(6) -0.0008(5)
C7 0.0315(8) 0.0164(7) 0.0218(7) -0.0015(5) 0.0107(6) -0.0018(5)
C8 0.0241(7) 0.0177(7) 0.0211(7) 0.0001(5) 0.0079(6) 0.0000(5)
C9 0.0432(10) 0.0188(7) 0.0275(8) -0.0003(6) 0.0177(7) 0.0015(5)
C10 0.0229(7) 0.0188(7) 0.0190(7) -0.0008(5) 0.0066(6) -0.0008(5)
C11 0.0357(9) 0.0201(7) 0.0236(7) 0.0008(6) 0.0138(7) 0.0002(5)
C12 0.0365(9) 0.0197(7) 0.0297(8) 0.0017(6) 0.0117(7) -0.0011(6)
C13 0.0289(8) 0.0237(7) 0.0257(7) 0.0024(6) 0.0090(6) -0.0063(6)
C14 0.0360(9) 0.0277(8) 0.0223(7) 0.0000(6) 0.0141(7) -0.0028(6)

loop_
_atom_type_symbol
_atom_type_description
_atom_type_scat_dispersion_real
_atom_type_scat_dispersion_imag
_atom_type_scat_source
C C 0.0033 0.0016 'International Tables Vol C Tables 4.2.6.8 and 6.1.1.4'
H H 0.0000 0.0000 'International Tables Vol C Tables 4.2.6.8 and 6.1.1.4'
N N 0.0061 0.0033 'International Tables Vol C Tables 4.2.6.8 and 6.1.1.4'
O O 0.0106 0.0060 'International Tables Vol C Tables 4.2.6.8 and 6.1.1.4'

loop_
_geom_angle_atom_site_label_1
_geom_angle_atom_site_label_2
_geom_angle_atom_site_label_3
_geom_angle
N2 O1 H1 104.1(14)
C1 N1 C5 119.39(12)
C6 N2 O1 118.04(11)
C7 N3 N4 119.85(12)
C7 N3 H3 115.7(13)
N4 N3 H3 124.4(13)
C8 N4 N3 115.41(12)
C10 N5 C14 117.37(12)
N1 C1 C2 123.35(13)
N1 C1 H1A 118.3
C2 C1 H1A 118.3
C3 C2 C1 117.44(8)
C3 C2 H2 121.3
C1 C2 H2 121.3
C2 C3 C4 120.34(7)
C2 C3 H3A 119.8
C4 C3 H3A 119.8
C3 C4 C5 118.95(12)
C3 C4 H4 120.5
C5 C4 H4 120.5
N1 C5 C4 120.51(12)
N1 C5 C6 116.12(12)
C4 C5 C6 123.34(12)
N2 C6 C5 128.74(12)
N2 C6 C7 106.58(11)
C5 C6 C7 124.62(11)
O2 C7 N3 124.27(13)
O2 C7 C6 120.28(12)
N3 C7 C6 115.45(11)
N4 C8 C10 115.40(12)
N4 C8 C9 125.33(12)
C10 C8 C9 119.27(12)
C8 C9 H9A 109.5
C8 C9 H9B 109.5
H9A C9 H9B 109.5
C8 C9 H9C 109.5
H9A C9 H9C 109.5
H9B C9 H9C 109.5
N5 C10 C11 122.20(12)
N5 C10 C8 116.62(12)
C11 C10 C8 121.17(12)
C12 C11 C10 119.04(13)
C12 C11 H11 120.5
C10 C11 H11 120.5
C13 C12 C11 119.20(14)
C13 C12 H12 120.4
C11 C12 H12 120.4
C14 C13 C12 117.83(13)
C14 C13 H13 121.1
C12 C13 H13 121.1
N5 C14 C13 124.36(14)
N5 C14 H14 117.8
C13 C14 H14 117.8

loop_
_geom_bond_atom_site_label_1
_geom_bond_atom_site_label_2
_geom_bond_distance
O1 N2 1.3691(14)
O1 H1 0.93(2)
O2 C7 1.2269(17)
N1 C1 1.3365(19)
N1 C5 1.3435(18)
N2 C6 1.2866(17)
N3 C7 1.3471(18)
N3 N4 1.3776(16)
N3 H3 0.89(2)
N4 C8 1.2858(18)
N5 C10 1.3398(18)
N5 C14 1.3407(18)
C1 C2 1.3831(18)
C1 H1A 0.9500
C2 C3 1.3719
C2 H2 0.9500
C3 C4 1.3861(17)
C3 H3A 0.9500
C4 C5 1.3981(19)
C4 H4 0.9500
C5 C6 1.4950(18)
C6 C7 1.5392(18)
C8 C10 1.4911(18)
C8 C9 1.5051(19)
C9 H9A 0.9800
C9 H9B 0.9800
C9 H9C 0.9800
C10 C11 1.3954(19)
C11 C12 1.3837(19)
C11 H11 0.9500
C12 C13 1.382(2)
C12 H12 0.9500
C13 C14 1.378(2)
C13 H13 0.9500
C14 H14 0.9500

loop_
_geom_hbond_atom_site_label_D
_geom_hbond_atom_site_label_H
_geom_hbond_atom_site_label_A
_geom_hbond_site_symmetry_A
_geom_hbond_distance_DH
_geom_hbond_distance_HA
_geom_hbond_distance_DA
_geom_hbond_angle_DHA
N3 H3 N1 . 0.89(2) 1.84(2) 2.6126(17) 144(2)
O1 H1 O2 3_675 0.93(2) 1.98(2) 2.8327(14) 151(2)
O1 H1 N2 3_675 0.93(2) 2.13(2) 2.8489(16) 133(2)
C2 H2 O2 1_545 0.95 2.54 3.1985(15) 127
C3 H3A O1 3_665 0.95 2.56 3.4755(15) 163
C13 H13 N5 2_556 0.95 2.46 3.3811(19) 163
